data_1550376
loop_
_publ_author_name
'Zhang, Yuchen'
'Wu, Wangteng'
'Fu, Chunling'
'Huang, Xin'
'Ma, Shengming'

_publ_section_title
;
 Benzene Construction via Pd-catalyzed Cyclization of 2,7-Alkadiynylic
 Carbonates in the Presence of Alkynes
;
_journal_name_full 'Chemical Science'
_journal_paper_doi 10.1039/C8SC04681F
_journal_year 2019
_chemical_formula_moiety 'C24 H22 O'
_chemical_formula_sum 'C24 H22 O'
_chemical_formula_weight 326.41
_space_group_crystal_system triclinic
_space_group_IT_number 2
_space_group_name_Hall '-P 1'
_space_group_name_H-M_alt 'P -1'
_symmetry_space_group_name_Hall '-P 1'
_symmetry_space_group_name_H-M 'P -1'
_atom_sites_solution_hydrogens geom
_atom_sites_solution_primary direct
_audit_block_doi 10.5517/ccdc.csd.cc20912g
_audit_creation_date 2018-07-09
_audit_creation_method
;
Olex2 1.2
(compiled 2018.05.29 svn.r3508 for OlexSys, GUI svn.r5506)
;
_audit_update_record
;
2018-07-13 deposited with the CCDC.
2018-12-18 downloaded from the CCDC.
;
_cell_angle_alpha 77.022(9)
_cell_angle_beta 69.293(8)
_cell_angle_gamma 74.924(8)
_cell_formula_units_Z 2
_cell_length_a 8.4646(7)
_cell_length_b 10.2366(11)
_cell_length_c 11.8274(12)
_cell_measurement_reflns_used 1569
_cell_measurement_temperature 296(2)
_cell_measurement_theta_max 29.2613
_cell_measurement_theta_min 2.5765
_cell_volume 915.60(17)
_computing_cell_refinement
;
CrysAlisPro, Agilent Technologies,
Version 1.171.35.11 (release 16-05-2011 CrysAlis171 .NET)
(compiled May 16 2011,17:55:39)
;
_computing_data_collection
;
CrysAlisPro, Agilent Technologies,
Version 1.171.35.11 (release 16-05-2011 CrysAlis171 .NET)
(compiled May 16 2011,17:55:39)
;
_computing_data_reduction
;
CrysAlisPro, Agilent Technologies,
Version 1.171.35.11 (release 16-05-2011 CrysAlis171 .NET)
(compiled May 16 2011,17:55:39)
;
_computing_molecular_graphics 'Olex2 (Dolomanov et al., 2009)'
_computing_publication_material 'Olex2 (Dolomanov et al., 2009)'
_computing_structure_refinement 'ShelXL (Sheldrick, 2015)'
_computing_structure_solution 'ShelXS (Sheldrick, 2008)'
_diffrn_ambient_temperature 296.15
_diffrn_detector_area_resol_mean 10.3592
_diffrn_measured_fraction_theta_full 0.998
_diffrn_measured_fraction_theta_max 0.998
_diffrn_measurement_details
;
#__ type_ start__ end____ width___ exp.time_
  1 omega  -67.00   19.00   1.0000    4.0000
omega____ theta____ kappa____ phi______ frames
    -      -11.4683  -77.0000 -120.0000 86

#__ type_ start__ end____ width___ exp.time_
  2 omega  -56.00   35.00   1.0000    4.0000
omega____ theta____ kappa____ phi______ frames
    -       11.7808  -38.0000    0.0000 91

#__ type_ start__ end____ width___ exp.time_
  3 omega  -15.00   80.00   1.0000    4.0000
omega____ theta____ kappa____ phi______ frames
    -       11.7808   38.0000 -180.0000 95
;
_diffrn_measurement_device_type 'Xcalibur, Atlas, Gemini ultra'
_diffrn_measurement_method '\w scans'
_diffrn_orient_matrix_UB_11 0.0063942000
_diffrn_orient_matrix_UB_12 -0.0496019000
_diffrn_orient_matrix_UB_13 -0.0355557000
_diffrn_orient_matrix_UB_21 0.0613308000
_diffrn_orient_matrix_UB_22 0.0309690000
_diffrn_orient_matrix_UB_23 -0.0498842000
_diffrn_orient_matrix_UB_31 0.0674604000
_diffrn_orient_matrix_UB_32 -0.0429369000
_diffrn_orient_matrix_UB_33 0.0211742000
_diffrn_radiation_monochromator graphite
_diffrn_radiation_type MoK\a
_diffrn_radiation_wavelength 0.71073
_diffrn_reflns_av_R_equivalents 0.0336
_diffrn_reflns_av_unetI/netI 0.0518
_diffrn_reflns_Laue_measured_fraction_full 0.998
_diffrn_reflns_Laue_measured_fraction_max 0.998
_diffrn_reflns_limit_h_max 8
_diffrn_reflns_limit_h_min -10
_diffrn_reflns_limit_k_max 12
_diffrn_reflns_limit_k_min -12
_diffrn_reflns_limit_l_max 11
_diffrn_reflns_limit_l_min -14
_diffrn_reflns_number 5997
_diffrn_reflns_point_group_measured_fraction_full 0.998
_diffrn_reflns_point_group_measured_fraction_max 0.998
_diffrn_reflns_theta_full 25.242
_diffrn_reflns_theta_max 25.350
_diffrn_reflns_theta_min 2.582
_diffrn_source 'Enhance (Mo) X-ray Source'
_exptl_absorpt_coefficient_mu 0.070
_exptl_absorpt_correction_T_max 1.00000
_exptl_absorpt_correction_T_min 0.93737
_exptl_absorpt_correction_type multi-scan
_exptl_absorpt_process_details
;
CrysAlisPro, Agilent Technologies,
Version 1.171.35.11 (release 16-05-2011 CrysAlis171 .NET)
(compiled May 16 2011,17:55:39)
Empirical absorption correction using spherical harmonics,
 implemented in SCALE3 ABSPACK scaling algorithm.
;
_exptl_crystal_colour colourless
_exptl_crystal_colour_primary colourless
_exptl_crystal_density_diffrn 1.184
_exptl_crystal_description block
_exptl_crystal_F_000 348
_exptl_crystal_size_max 0.43
_exptl_crystal_size_mid 0.4
_exptl_crystal_size_min 0.38
_refine_diff_density_max 0.194
_refine_diff_density_min -0.258
_refine_diff_density_rms 0.061
_refine_ls_extinction_method none
_refine_ls_goodness_of_fit_ref 1.031
_refine_ls_hydrogen_treatment constr
_refine_ls_matrix_type full
_refine_ls_number_parameters 228
_refine_ls_number_reflns 3358
_refine_ls_number_restraints 0
_refine_ls_restrained_S_all 1.031
_refine_ls_R_factor_all 0.1055
_refine_ls_R_factor_gt 0.0624
_refine_ls_shift/su_max 0.000
_refine_ls_shift/su_mean 0.000
_refine_ls_structure_factor_coef Fsqd
_refine_ls_weighting_details 'w=1/[\s^2^(Fo^2^)+(0.0996P)^2^+0.0501P] where P=(Fo^2^+2Fc^2^)/3'
_refine_ls_weighting_scheme calc
_refine_ls_wR_factor_gt 0.1570
_refine_ls_wR_factor_ref 0.1984
_reflns_Friedel_coverage 0.000
_reflns_number_gt 2007
_reflns_number_total 3358
_reflns_threshold_expression 'I > 2\s(I)'
_cod_data_source_file c8sc04681f2.cif
_cod_data_source_block 180709_zyc_2_60
_cod_original_cell_volume 915.61(16)
_cod_database_code 1550376
_shelx_shelxl_version_number 2016/6
_chemical_oxdiff_formula 'c h n o'
_shelx_space_group_comment
;
The symmetry employed for this shelxl refinement is uniquely defined
by the following loop, which should always be used as a source of
symmetry information in preference to the above space-group names.
They are only intended as comments.
;
_shelx_estimated_absorpt_t_max 0.974
_shelx_estimated_absorpt_t_min 0.970
_reflns_odcompleteness_completeness 99.63
_reflns_odcompleteness_iscentric 1
_reflns_odcompleteness_theta 26.32
_olex2_refinement_description
;
1. Fixed Uiso
 At 1.2 times of:
  All C(H) groups, All C(H,H) groups
 At 1.5 times of:
  All C(H,H,H) groups
2.a Secondary CH2 refined with riding coordinates:
 C1(H1A,H1B), C2(H2A,H2B)
2.b Aromatic/amide H refined with riding coordinates:
 C10(H10), C11(H11), C12(H12), C13(H13), C14(H14), C17(H17), C18(H18),
 C19(H19), C20(H20), C21(H21)
2.c X=CH2 refined with riding coordinates:
 C23(H23A,H23B)
2.d Idealised Me refined as rotating group:
 C15(H15A,H15B,H15C), C24(H24A,H24B,H24C)
;
_olex2_submission_special_instructions 'No special instructions were received'

loop_
_space_group_symop_operation_xyz
'x, y, z'
'-x, -y, -z'

loop_
_atom_site_label
_atom_site_type_symbol
_atom_site_fract_x
_atom_site_fract_y
_atom_site_fract_z
_atom_site_U_iso_or_equiv
_atom_site_adp_type
_atom_site_occupancy
_atom_site_site_symmetry_order
_atom_site_calc_flag
_atom_site_refinement_flags_posn
O1 O -0.1671(3) 0.9578(2) 0.18210(17) 0.0932(7) Uani 1 1 d .
C1 C 0.0094(3) 0.8968(3) 0.1386(2) 0.0736(8) Uani 1 1 d .
H1A H 0.077329 0.965453 0.091874 0.088 Uiso 1 1 calc R
H1B H 0.026450 0.829593 0.087055 0.088 Uiso 1 1 calc R
C2 C -0.2372(3) 0.9150(3) 0.3089(3) 0.0704(8) Uani 1 1 d .
H2A H -0.315671 0.854362 0.323709 0.085 Uiso 1 1 calc R
H2B H -0.299021 0.993165 0.351196 0.085 Uiso 1 1 calc R
C3 C -0.0845(3) 0.8413(2) 0.3511(2) 0.0523(6) Uani 1 1 d .
C4 C 0.0601(3) 0.8296(2) 0.2511(2) 0.0525(6) Uani 1 1 d .
C5 C 0.2212(3) 0.7663(2) 0.26159(19) 0.0488(6) Uani 1 1 d .
C6 C 0.2320(3) 0.7135(2) 0.38015(19) 0.0466(5) Uani 1 1 d .
C7 C 0.0832(3) 0.7260(2) 0.48231(18) 0.0449(5) Uani 1 1 d .
C8 C -0.0780(3) 0.7915(2) 0.46900(19) 0.0485(6) Uani 1 1 d .
C9 C 0.3738(3) 0.7559(2) 0.1496(2) 0.0560(6) Uani 1 1 d .
C10 C 0.3823(4) 0.6833(3) 0.0620(3) 0.0846(9) Uani 1 1 d .
H10 H 0.292559 0.639751 0.074367 0.102 Uiso 1 1 calc R
C11 C 0.5204(5) 0.6735(4) -0.0434(3) 0.1002(11) Uani 1 1 d .
H11 H 0.523517 0.623672 -0.101265 0.120 Uiso 1 1 calc R
C12 C 0.6535(4) 0.7376(4) -0.0629(3) 0.0938(10) Uani 1 1 d .
H12 H 0.747747 0.730867 -0.133525 0.113 Uiso 1 1 calc R
C13 C 0.6466(4) 0.8106(3) 0.0214(3) 0.0842(9) Uani 1 1 d .
H13 H 0.736359 0.854305 0.008318 0.101 Uiso 1 1 calc R
C14 C 0.5074(3) 0.8209(3) 0.1270(2) 0.0705(8) Uani 1 1 d .
H14 H 0.504082 0.872622 0.183498 0.085 Uiso 1 1 calc R
C15 C 0.4035(3) 0.6422(3) 0.3972(2) 0.0630(7) Uani 1 1 d .
H15A H 0.456456 0.707132 0.410738 0.094 Uiso 1 1 calc GR
H15B H 0.476773 0.602728 0.325367 0.094 Uiso 1 1 calc GR
H15C H 0.386498 0.571355 0.466479 0.094 Uiso 1 1 calc GR
C16 C 0.0983(3) 0.6710(2) 0.60755(19) 0.0478(6) Uani 1 1 d .
C17 C 0.1336(3) 0.7508(3) 0.6718(2) 0.0661(7) Uani 1 1 d .
H17 H 0.142087 0.841120 0.638608 0.079 Uiso 1 1 calc R
C18 C 0.1568(4) 0.6993(3) 0.7847(2) 0.0776(8) Uani 1 1 d .
H18 H 0.181577 0.754532 0.826220 0.093 Uiso 1 1 calc R
C19 C 0.1431(3) 0.5671(4) 0.8351(2) 0.0796(9) Uani 1 1 d .
H19 H 0.160712 0.531177 0.910228 0.095 Uiso 1 1 calc R
C20 C 0.1036(4) 0.4890(3) 0.7741(2) 0.0780(8) Uani 1 1 d .
H20 H 0.091727 0.399615 0.808740 0.094 Uiso 1 1 calc R
C21 C 0.0808(3) 0.5398(3) 0.6621(2) 0.0646(7) Uani 1 1 d .
H21 H 0.053011 0.484492 0.622270 0.078 Uiso 1 1 calc R
C22 C -0.2383(3) 0.8093(3) 0.5746(2) 0.0596(7) Uani 1 1 d .
C23 C -0.2817(4) 0.9251(3) 0.6316(3) 0.0931(10) Uani 1 1 d .
H23A H -0.383625 0.939887 0.695860 0.112 Uiso 1 1 calc R
H23B H -0.208702 0.987330 0.605268 0.112 Uiso 1 1 calc R
C24 C -0.3413(4) 0.7121(4) 0.6093(3) 0.1007(11) Uani 1 1 d .
H24A H -0.361132 0.696692 0.538665 0.151 Uiso 1 1 calc GR
H24B H -0.449587 0.744414 0.667475 0.151 Uiso 1 1 calc GR
H24C H -0.284443 0.627986 0.645549 0.151 Uiso 1 1 calc GR

loop_
_atom_site_aniso_label
_atom_site_aniso_U_11
_atom_site_aniso_U_22
_atom_site_aniso_U_33
_atom_site_aniso_U_23
_atom_site_aniso_U_13
_atom_site_aniso_U_12
O1 0.0820(14) 0.1188(17) 0.0788(13) 0.0135(12) -0.0507(12) -0.0082(12)
C1 0.080(2) 0.0863(19) 0.0637(16) 0.0126(15) -0.0405(15) -0.0260(15)
C2 0.0620(16) 0.0766(17) 0.0806(18) 0.0015(15) -0.0392(14) -0.0144(13)
C3 0.0517(13) 0.0528(13) 0.0604(14) -0.0041(11) -0.0278(12) -0.0132(11)
C4 0.0603(15) 0.0544(13) 0.0498(13) 0.0026(11) -0.0267(12) -0.0188(11)
C5 0.0558(14) 0.0497(12) 0.0431(12) -0.0009(10) -0.0181(11) -0.0157(10)
C6 0.0471(12) 0.0484(12) 0.0458(12) -0.0046(10) -0.0168(10) -0.0109(10)
C7 0.0488(13) 0.0451(12) 0.0445(12) -0.0049(10) -0.0179(10) -0.0123(10)
C8 0.0458(13) 0.0495(12) 0.0529(13) -0.0073(11) -0.0169(10) -0.0120(10)
C9 0.0637(15) 0.0604(14) 0.0433(12) -0.0005(11) -0.0179(11) -0.0159(12)
C10 0.097(2) 0.100(2) 0.0587(16) -0.0184(16) -0.0112(16) -0.0361(18)
C11 0.111(3) 0.122(3) 0.0611(19) -0.0281(18) -0.0074(18) -0.028(2)
C12 0.086(2) 0.116(3) 0.0542(17) -0.0014(18) -0.0034(16) -0.013(2)
C13 0.0666(19) 0.104(2) 0.0728(19) 0.0073(18) -0.0140(16) -0.0293(17)
C14 0.0658(17) 0.0869(19) 0.0594(15) -0.0075(14) -0.0140(13) -0.0268(15)
C15 0.0502(14) 0.0763(17) 0.0537(14) 0.0040(13) -0.0168(11) -0.0087(12)
C16 0.0417(12) 0.0592(14) 0.0409(11) -0.0041(10) -0.0123(9) -0.0110(10)
C17 0.0764(17) 0.0753(17) 0.0554(14) -0.0031(13) -0.0265(13) -0.0275(14)
C18 0.087(2) 0.103(2) 0.0547(15) -0.0079(16) -0.0291(15) -0.0319(17)
C19 0.0716(18) 0.114(2) 0.0439(14) 0.0092(16) -0.0198(13) -0.0183(17)
C20 0.092(2) 0.0770(18) 0.0559(16) 0.0151(15) -0.0220(15) -0.0247(16)
C21 0.0792(18) 0.0619(16) 0.0536(14) -0.0012(12) -0.0214(13) -0.0209(13)
C22 0.0470(14) 0.0718(16) 0.0587(14) -0.0107(13) -0.0183(11) -0.0064(12)
C23 0.080(2) 0.088(2) 0.088(2) -0.0279(18) -0.0007(16) 0.0007(17)
C24 0.078(2) 0.143(3) 0.086(2) -0.023(2) -0.0052(17) -0.055(2)

loop_
_atom_type_symbol
_atom_type_description
_atom_type_scat_dispersion_real
_atom_type_scat_dispersion_imag
_atom_type_scat_source
C C 0.0033 0.0016 'International Tables Vol C Tables 4.2.6.8 and 6.1.1.4'
H H 0.0000 0.0000 'International Tables Vol C Tables 4.2.6.8 and 6.1.1.4'
O O 0.0106 0.0060 'International Tables Vol C Tables 4.2.6.8 and 6.1.1.4'

loop_
_geom_angle_atom_site_label_1
_geom_angle_atom_site_label_2
_geom_angle_atom_site_label_3
_geom_angle
C1 O1 C2 111.03(18)
O1 C1 H1A 110.7
O1 C1 H1B 110.7
O1 C1 C4 105.4(2)
H1A C1 H1B 108.8
C4 C1 H1A 110.7
C4 C1 H1B 110.7
O1 C2 H2A 110.7
O1 C2 H2B 110.7
O1 C2 C3 105.2(2)
H2A C2 H2B 108.8
C3 C2 H2A 110.7
C3 C2 H2B 110.7
C4 C3 C2 108.76(19)
C4 C3 C8 121.98(19)
C8 C3 C2 129.3(2)
C3 C4 C1 108.5(2)
C3 C4 C5 121.95(18)
C5 C4 C1 129.5(2)
C4 C5 C6 117.5(2)
C4 C5 C9 119.62(18)
C6 C5 C9 122.90(19)
C5 C6 C15 119.92(19)
C7 C6 C5 120.25(18)
C7 C6 C15 119.83(17)
C6 C7 C16 119.25(17)
C8 C7 C6 121.01(18)
C8 C7 C16 119.73(18)
C3 C8 C7 117.3(2)
C3 C8 C22 119.83(19)
C7 C8 C22 122.84(18)
C10 C9 C5 120.2(2)
C14 C9 C5 122.3(2)
C14 C9 C10 117.5(2)
C9 C10 H10 119.2
C11 C10 C9 121.6(3)
C11 C10 H10 119.2
C10 C11 H11 120.1
C12 C11 C10 119.7(3)
C12 C11 H11 120.1
C11 C12 H12 120.3
C13 C12 C11 119.5(3)
C13 C12 H12 120.3
C12 C13 H13 119.6
C12 C13 C14 120.8(3)
C14 C13 H13 119.6
C9 C14 C13 120.9(3)
C9 C14 H14 119.5
C13 C14 H14 119.5
C6 C15 H15A 109.5
C6 C15 H15B 109.5
C6 C15 H15C 109.5
H15A C15 H15B 109.5
H15A C15 H15C 109.5
H15B C15 H15C 109.5
C17 C16 C7 120.6(2)
C21 C16 C7 122.0(2)
C21 C16 C17 117.3(2)
C16 C17 H17 119.3
C16 C17 C18 121.3(2)
C18 C17 H17 119.3
C17 C18 H18 120.0
C19 C18 C17 120.0(3)
C19 C18 H18 120.0
C18 C19 H19 120.4
C20 C19 C18 119.1(2)
C20 C19 H19 120.4
C19 C20 H20 119.5
C19 C20 C21 121.0(3)
C21 C20 H20 119.5
C16 C21 H21 119.4
C20 C21 C16 121.2(3)
C20 C21 H21 119.4
C23 C22 C8 118.6(2)
C24 C22 C8 118.3(3)
C24 C22 C23 123.1(3)
C22 C23 H23A 120.0
C22 C23 H23B 120.0
H23A C23 H23B 120.0
C22 C24 H24A 109.5
C22 C24 H24B 109.5
C22 C24 H24C 109.5
H24A C24 H24B 109.5
H24A C24 H24C 109.5
H24B C24 H24C 109.5

loop_
_geom_bond_atom_site_label_1
_geom_bond_atom_site_label_2
_geom_bond_distance
O1 C1 1.415(3)
O1 C2 1.415(3)
C1 H1A 0.9700
C1 H1B 0.9700
C1 C4 1.505(3)
C2 H2A 0.9700
C2 H2B 0.9700
C2 C3 1.507(3)
C3 C4 1.369(3)
C3 C8 1.388(3)
C4 C5 1.385(3)
C5 C6 1.411(3)
C5 C9 1.488(3)
C6 C7 1.405(3)
C6 C15 1.507(3)
C7 C8 1.401(3)
C7 C16 1.500(3)
C8 C22 1.487(3)
C9 C10 1.378(4)
C9 C14 1.375(3)
C10 H10 0.9300
C10 C11 1.377(4)
C11 H11 0.9300
C11 C12 1.374(5)
C12 H12 0.9300
C12 C13 1.351(5)
C13 H13 0.9300
C13 C14 1.383(4)
C14 H14 0.9300
C15 H15A 0.9600
C15 H15B 0.9600
C15 H15C 0.9600
C16 C17 1.379(3)
C16 C21 1.374(3)
C17 H17 0.9300
C17 C18 1.383(3)
C18 H18 0.9300
C18 C19 1.368(4)
C19 H19 0.9300
C19 C20 1.357(4)
C20 H20 0.9300
C20 C21 1.372(3)
C21 H21 0.9300
C22 C23 1.397(4)
C22 C24 1.391(4)
C23 H23A 0.9300
C23 H23B 0.9300
C24 H24A 0.9600
C24 H24B 0.9600
C24 H24C 0.9600
